data_2010106
loop_
_publ_author_name
'Urtiaga, M.K.'
'Arriortua, M.I.'
'Bad\'ia, D.'
'Dom\'inguez, E.'
'Gonz\'alez Cameno, A.M.'
'Solans, X.'

_publ_section_title
;
 Benzyl
 2-[<i>N</i>-benzyl-<i>N</i>-(<i>p</i>-toluenesulfonyl)amino]-2-phenylacetate
 and its \a-amino acid
;
_journal_issue 10
_journal_name_full 'Acta Crystallographica Section C'
_journal_page_first 1604
_journal_page_last 1608
_journal_paper_doi 10.1107/S0108270194002829
_journal_volume 50
_journal_year 1994
_chemical_formula_sum 'C22 H21 N O4 S'
_chemical_formula_weight 395.48
_space_group_IT_number 2
_space_group_name_Hall '-P 1'
_space_group_name_H-M_alt 'P -1'
_symmetry_cell_setting triclinic
_symmetry_space_group_name_Hall '-P 1'
_symmetry_space_group_name_H-M 'P -1'
_atom_type_scat_source IntTabIV
_cell_angle_alpha 76.74(2)
_cell_angle_beta 82.18(2)
_cell_angle_gamma 72.84(3)
_cell_formula_units_Z 2
_cell_length_a 13.801(3)
_cell_length_b 12.307(3)
_cell_length_c 6.417(2)
_cell_measurement_reflns_used 25
_cell_measurement_temperature 298
_cell_measurement_theta_max 16
_cell_measurement_theta_min 8
_cell_volume 1010.9(5)
_diffrn_measurement_device 'Philips PW-1100'
_diffrn_measurement_method \w/2\q
_diffrn_radiation_type MoK\a
_diffrn_radiation_wavelength 0.71069
_diffrn_reflns_limit_h_max 21
_diffrn_reflns_limit_h_min -21
_diffrn_reflns_limit_k_max 18
_diffrn_reflns_limit_k_min -18
_diffrn_reflns_limit_l_max 10
_diffrn_reflns_limit_l_min 0
_diffrn_reflns_number 4132
_diffrn_reflns_theta_max 30
_diffrn_standards_decay_% <1.0
_diffrn_standards_interval_time 120
_diffrn_standards_number 3
_exptl_absorpt_coefficient_mu 0.189
_exptl_absorpt_correction_type none
_exptl_crystal_colour Colourless
_exptl_crystal_density_diffrn 1.299
_exptl_crystal_description Prismatic
_exptl_crystal_size_max 0.2
_exptl_crystal_size_mid 0.15
_exptl_crystal_size_min 0.1
_refine_diff_density_max 0.4
_refine_diff_density_min -0.5
_refine_ls_extinction_method none
_refine_ls_goodness_of_fit_obs 1.17
_refine_ls_hydrogen_treatment refxyz
_refine_ls_number_parameters 305
_refine_ls_number_reflns 2507
_refine_ls_R_factor_obs 0.051
_refine_ls_shift/esd_max 0.06
_refine_ls_structure_factor_coef F
_refine_ls_weighting_details 'w = 1/(\s^2^|F~o~| + 0.004|F~o~|^2^)'
_refine_ls_weighting_scheme calc
_refine_ls_wR_factor_obs 0.053
_reflns_number_observed 2507
_reflns_number_total 4132
_reflns_observed_criterion I>=2.5\s(I)
_cod_data_source_file ka1061.cif
_cod_data_source_block ka1061_structure_2_of_2
_cod_depositor_comments
;
The following automatic conversions were performed:

'_refine_ls_weighting_scheme' value '1/(\s^2^|F~o~| +
0.004|F~o~|^2^)' was changed to 'calc'. New tag
'_refine_ls_weighting_details' was created. The value of the new tag
was set to 'w = 1/(\s^2^|F~o~| + 0.004|F~o~|^2^)'.

Automatic conversion script
Id: cif_fix_values 3143 2015-03-26 13:38:13Z robertas 
;
_cod_original_cell_volume 1010.9(8)
_cod_database_code 2010106

loop_
_space_group_symop_id
_space_group_symop_operation_xyz
1 x,y,z
2 -x,-y,-z

loop_
_atom_site_label
_atom_site_fract_x
_atom_site_fract_y
_atom_site_fract_z
S .68320(5) .16616(5) .14888(10)
N .72850(10) .2676(2) .1880(3)
O(1) .7568(2) .0598(2) .2175(4)
O(2) .6544(2) .1998(2) -.0692(3)
O(3) .5387(2) .5411(2) .2104(3)
O(4) .60070(10) .3938(2) .4747(3)
C(1) .7991(2) .2394(3) .3613(4)
C(2) .9095(2) .1920(2) .2980(4)
C(3) .9781(2) .1665(3) .4509(4)
C(4) 1.0821(2) .1167(4) .4073(6)
C(5) 1.1173(2) .0970(3) .2068(6)
C(6) 1.0525(2) .1211(3) .0554(5)
C(7) .9479(2) .1692(3) .0976(5)
C(8) .6738(2) .3883(2) .1092(3)
C(9) .7472(2) .4583(2) -.0016(4)
C(10) .7802(2) .5276(3) .0990(5)
C(11) .8542(3) .5814(4) -.0064(8)
C(12) .8926(3) .5683(4) -.2113(7)
C(13) .8608(3) .4975(4) -.3095(6)
C(14) .7875(2) .4438(3) -.2052(4)
C(15) .6014(2) .4416(2) .2854(4)
C(16) .5728(2) .1679(2) .3202(4)
C(17) .4779(3) .2301(3) .2432(7)
C(18) .3930(3) .2357(4) .3817(10)
C(19) .3968(3) .1820(3) .5925(8)
C(20) .4916(4) .1195(4) .6662(6)
C(21) .5793(3) .1118(3) .5323(5)
C(22) .3029(4) .1878(4) .7458(10)
H(12) .9474(3) .6132(4) -.2950(7)
H(22) .2367(4) .2395(4) .6614(10)
H(22)A .3094(4) .2269(4) .8759(10)
H(22)B .2954(4) .1012(4) .8096(10)
H(O3) .497(3) .578(3) .317(7)
H(1) .784(3) .304(3) .417(6)
H(1A) .782(3) .187(3) .464(7)
H(3) .950(3) .206(3) .580(6)
H(4) 1.110(3) .123(3) .497(6)
H(5) 1.188(3) .058(3) .173(6)
H(6) 1.086(3) .087(3) -.080(6)
H(7) .893(3) .183(3) -.033(6)
H(8) .618(3) .392(3) .010(6)
H(10) .739(3) .540(3) .251(6)
H(11) .872(3) .623(3) .074(6)
H(13) .903(3) .475(3) -.428(6)
H(14) .754(3) .405(3) -.304(6)
H(17) .460(3) .276(3) .126(6)
H(18) .343(4) .272(4) .340(7)
H(20) .488(3) .082(3) .833(7)
H(21) .657(3) .055(3) .580(6)

loop_
_geom_angle_atom_site_label_1
_geom_angle_atom_site_label_2
_geom_angle_atom_site_label_3
_geom_angle
_geom_angle_publ_flag
O(1) S N 105.90(10) yes
O(2) S N 106.40(10) yes
O(2) S O(1) 120.50(10) yes
C(16) S N 107.30(10) yes
C(16) S O(1) 107.90(10) yes
C(16) S O(2) 108.10(10) yes
C(1) N S 118.9(2) yes
C(8) N S 118.20(10) yes
C(8) N C(1) 119.5(2) yes
C(2) C(1) N 115.8(2) yes
C(3) C(2) C(1) 118.1(2) yes
C(7) C(2) C(1) 124.8(2) yes
C(7) C(2) C(3) 117.1(2) yes
C(4) C(3) C(2) 121.5(3) yes
C(5) C(4) C(3) 119.6(3) yes
C(6) C(5) C(4) 120.0(3) yes
C(7) C(6) C(5) 121.1(3) yes
C(6) C(7) C(2) 120.6(3) yes
C(9) C(8) N 110.8(2) yes
C(15) C(8) N 111.9(2) yes
C(15) C(8) C(9) 113.8(2) yes
C(10) C(9) C(8) 122.9(2) yes
C(14) C(9) C(8) 117.4(2) yes
C(14) C(9) C(10) 119.5(2) yes
C(11) C(10) C(9) 119.6(3) yes
C(12) C(11) C(10) 120.4(4) yes
C(13) C(12) C(11) 119.8(3) yes
C(14) C(13) C(12) 119.9(3) yes
C(13) C(14) C(9) 120.7(3) yes
O(4) C(15) O(3) 123.8(2) yes
C(8) C(15) O(3) 112.7(2) yes
C(8) C(15) O(4) 123.4(2) yes
C(17) C(16) S 119.7(2) yes
C(21) C(16) S 120.4(2) yes
C(21) C(16) C(17) 119.9(3) yes
C(18) C(17) C(16) 119.0(4) yes
C(19) C(18) C(17) 122.6(4) yes
C(20) C(19) C(18) 117.7(3) yes
C(22) C(19) C(18) 122.7(5) yes
C(22) C(19) C(20) 119.6(5) yes
C(21) C(20) C(19) 121.7(4) yes
C(20) C(21) C(16) 119.1(4) yes

loop_
_geom_bond_atom_site_label_1
_geom_bond_atom_site_label_2
_geom_bond_distance
_geom_bond_publ_flag
N S 1.631(2) yes
O(1) S 1.418(2) yes
O(2) S 1.441(2) yes
C(16) S 1.751(3) yes
C(1) N 1.492(3) yes
C(8) N 1.459(3) yes
C(15) O(3) 1.303(3) yes
C(15) O(4) 1.222(3) yes
C(2) C(1) 1.498(3) yes
C(3) C(2) 1.376(3) yes
C(7) C(2) 1.380(3) yes
C(4) C(3) 1.401(4) yes
C(5) C(4) 1.361(5) yes
C(6) C(5) 1.334(5) yes
C(7) C(6) 1.403(4) yes
C(9) C(8) 1.520(3) yes
C(15) C(8) 1.534(3) yes
C(10) C(9) 1.384(4) yes
C(14) C(9) 1.378(3) yes
C(11) C(10) 1.395(5) yes
C(12) C(11) 1.376(6) yes
C(13) C(12) 1.378(6) yes
C(14) C(13) 1.384(5) yes
C(17) C(16) 1.399(4) yes
C(21) C(16) 1.379(4) yes
C(18) C(17) 1.366(5) yes
C(19) C(18) 1.364(7) yes
C(20) C(19) 1.391(6) yes
C(22) C(19) 1.511(5) yes
C(21) C(20) 1.378(5) yes
